data_1535040
loop_
_publ_author_name
'Marinkovic, B.A.'
'Jardim, P.M.'
'Rizzo, F.'
'de Avillez, R.R.'

_publ_section_title
;
 Crystal structure and negative thermal expansion of metastable Y2 Mo3 O12
;
_journal_name_full 'Solid State Sciences'
_journal_page_first 1377
_journal_page_last 1383
_journal_volume 7
_journal_year 2005
_chemical_formula_sum 'Mo3 O12 Y2'
_chemical_name_systematic 'Y2 (Mo O4)3'
_space_group_IT_number 60
_symmetry_space_group_name_Hall '-P 2n 2ab'
_symmetry_space_group_name_H-M 'P b c n'
_cell_angle_alpha 90
_cell_angle_beta 90
_cell_angle_gamma 90
_cell_formula_units_Z 4
_cell_length_a 13.86882
_cell_length_b 9.93488
_cell_length_c 10.02158
_cell_volume 1380.824
_citation_journal_id_ASTM SSSCFJ
_cod_data_source_file Marinkovic_SSSCFJ_2005_1832.cif
_cod_data_source_block Mo3O12Y2
_cod_database_code 1535040

loop_
_symmetry_equiv_pos_as_xyz
x,y,z
-x+1/2,-y+1/2,z+1/2
x+1/2,-y+1/2,-z
-x,y,-z+1/2
-x,-y,-z
x-1/2,y-1/2,-z-1/2
-x-1/2,y-1/2,z
x,-y,z-1/2

loop_
_atom_site_label
_atom_site_type_symbol
_atom_site_fract_x
_atom_site_fract_y
_atom_site_fract_z
_atom_site_occupancy
_atom_site_U_iso_or_equiv
O2 O-2 0.0681 0.3706 0.1461 1 0.0
O5 O-2 0.4652 0.3168 0.0645 1 0.0
Mo2 Mo+6 0.35652 0.39036 0.1139 1 0.0
O3 O-2 0.2657 0.3204 0.023 1 0.0
O6 O-2 0.3328 0.3628 0.2868 1 0.0
Mo1 Mo+6 0 0.47046 0.25 1 0.0
Y1 Y+3 0.38109 0.24583 0.46729 1 0.0
O4 O-2 0.4197 0.0725 0.3355 1 0.0
O1 O-2 0.1389 0.0578 0.0991 1 0.0
